data_4078617
loop_
_publ_author_name
'Patra, Malay'
'Gasser, Gilles'
'Wenzel, Michaela'
'Merz, Klaus'
'Bandow, Julia E.'
'Metzler-Nolte, Nils'

_publ_section_title
;
 Sandwich and Half-Sandwich Derivatives of Platensimycin: Synthesis and
 Biological Evaluation
;
_journal_issue 16
_journal_name_full Organometallics
_journal_page_first 5760
_journal_paper_doi 10.1021/om201146c
_journal_volume 31
_journal_year 2012
_chemical_formula_sum 'C29 H35 Fe N O6 Si'
_chemical_formula_weight 577.52
_chemical_name_systematic
; 
 ? 
;
_space_group_IT_number 14
_symmetry_space_group_name_Hall '-P 2ybc'
_symmetry_space_group_name_H-M 'P 1 21/c 1'
_atom_sites_solution_hydrogens geom
_atom_sites_solution_primary direct
_atom_sites_solution_secondary difmap
_audit_creation_method SHELXL-97
_cell_angle_alpha 90.00
_cell_angle_beta 102.270(16)
_cell_angle_gamma 90.00
_cell_formula_units_Z 4
_cell_length_a 30.07(4)
_cell_length_b 7.5683(10)
_cell_length_c 13.092(18)
_cell_measurement_temperature 173(2)
_cell_volume 2911(6)
_computing_structure_refinement 'SHELXL-97 (Sheldrick, 1997)'
_computing_structure_solution 'SHELXS-97 (Sheldrick, 1990)'
_diffrn_ambient_temperature 173(2)
_diffrn_measured_fraction_theta_full 0.990
_diffrn_measured_fraction_theta_max 0.990
_diffrn_radiation_monochromator graphite
_diffrn_radiation_source 'fine-focus sealed tube'
_diffrn_radiation_type MoK\a
_diffrn_radiation_wavelength 0.71075
_diffrn_reflns_av_R_equivalents 0.1232
_diffrn_reflns_av_sigmaI/netI 0.1175
_diffrn_reflns_limit_h_max 35
_diffrn_reflns_limit_h_min -35
_diffrn_reflns_limit_k_max 8
_diffrn_reflns_limit_k_min -9
_diffrn_reflns_limit_l_max 15
_diffrn_reflns_limit_l_min -15
_diffrn_reflns_number 18102
_diffrn_reflns_theta_full 25.00
_diffrn_reflns_theta_max 25.00
_diffrn_reflns_theta_min 2.77
_exptl_absorpt_coefficient_mu 0.600
_exptl_absorpt_correction_T_max 0.9424
_exptl_absorpt_correction_T_min 0.8404
_exptl_crystal_density_diffrn 1.318
_exptl_crystal_density_method 'not measured'
_exptl_crystal_F_000 1216
_exptl_crystal_size_max 0.30
_exptl_crystal_size_mid 0.10
_exptl_crystal_size_min 0.10
_refine_diff_density_max 0.814
_refine_diff_density_min -0.475
_refine_diff_density_rms 0.085
_refine_ls_extinction_method none
_refine_ls_goodness_of_fit_ref 1.040
_refine_ls_hydrogen_treatment mixed
_refine_ls_matrix_type full
_refine_ls_number_parameters 343
_refine_ls_number_reflns 5046
_refine_ls_number_restraints 0
_refine_ls_restrained_S_all 1.040
_refine_ls_R_factor_all 0.1099
_refine_ls_R_factor_gt 0.0842
_refine_ls_shift/su_max 0.001
_refine_ls_shift/su_mean 0.000
_refine_ls_structure_factor_coef Fsqd
_refine_ls_weighting_details 'calc w=1/[\s^2^(Fo^2^)+(0.0989P)^2^+0.0000P] where P=(Fo^2^+2Fc^2^)/3'
_refine_ls_weighting_scheme calc
_refine_ls_wR_factor_gt 0.2001
_refine_ls_wR_factor_ref 0.2181
_reflns_number_gt 3642
_reflns_number_total 5046
_reflns_threshold_expression >2sigma(I)
_cod_data_source_file om201146c_si_002.cif
_cod_data_source_block Compound_29
_cod_database_code 4078617

loop_
_symmetry_equiv_pos_as_xyz
'x, y, z'
'-x, y+1/2, -z+1/2'
'-x, -y, -z'
'x, -y-1/2, z-1/2'

loop_
_atom_site_label
_atom_site_type_symbol
_atom_site_fract_x
_atom_site_fract_y
_atom_site_fract_z
_atom_site_U_iso_or_equiv
_atom_site_adp_type
_atom_site_occupancy
_atom_site_symmetry_multiplicity
_atom_site_calc_flag
_atom_site_refinement_flags
Fe1 Fe 0.42688(2) 2.97392(9) 0.59623(5) 0.0403(2) Uani 1 1 d .
Si1 Si 0.05471(6) 1.2203(3) 0.63334(16) 0.0697(5) Uani 1 1 d .
O2 O 0.25725(14) 2.5003(5) 0.8524(3) 0.0598(10) Uani 1 1 d .
C3 C 0.42499(15) 2.7300(7) 0.6571(4) 0.0443(11) Uani 1 1 d .
C1 C 0.49270(16) 2.8786(7) 0.6520(5) 0.0569(15) Uani 1 1 d .
H1A H 0.5208 2.9519 0.6723 0.068 Uiso 1 1 calc R
C6 C 0.36290(15) 3.0540(6) 0.6016(4) 0.0423(11) Uani 1 1 d .
N1 N 0.25093(14) 2.2300(6) 0.7721(3) 0.0518(11) Uani 1 1 d .
H1B H 0.2583 2.1739 0.7193 0.062 Uiso 1 1 calc R
O5 O 0.16270(13) 1.6665(6) 0.6751(3) 0.0659(11) Uani 1 1 d .
O6 O 0.14088(12) 1.5823(6) 0.8233(3) 0.0597(10) Uani 1 1 d .
C10 C 0.36958(16) 3.0640(8) 0.4964(4) 0.0523(13) Uani 1 1 d .
H10A H 0.3517 2.9985 0.4349 0.063 Uiso 1 1 calc R
C11 C 0.38403(16) 2.6838(7) 0.7012(4) 0.0478(12) Uani 1 1 d .
O4 O 0.20840(12) 1.9574(5) 0.6761(3) 0.0561(10) Uani 1 1 d .
H4B H 0.1954 1.8634 0.6519 0.084 Uiso 1 1 calc R
O3 O 0.24082(14) 2.2926(6) 0.9954(3) 0.0662(11) Uani 1 1 d .
H3A H 0.2478 2.3729 0.9574 0.099 Uiso 1 1 calc R
O1 O 0.39132(15) 2.6412(9) 0.7941(4) 0.104(2) Uani 1 1 d .
C20 C 0.19497(17) 2.0377(7) 0.9820(4) 0.0502(13) Uani 1 1 d .
H20A H 0.1911 2.0607 1.0509 0.060 Uiso 1 1 calc R
C24 C 0.16066(15) 1.6953(8) 0.7680(4) 0.0501(13) Uani 1 1 d .
C23 C 0.20371(15) 1.9794(7) 0.7771(4) 0.0445(12) Uani 1 1 d .
C26 C 0.07646(19) 1.4308(9) 0.7050(5) 0.0690(17) Uani 1 1 d .
H26A H 0.0763 1.5261 0.6531 0.083 Uiso 1 1 calc R
H26B H 0.0553 1.4658 0.7500 0.083 Uiso 1 1 calc R
C16 C 0.29715(16) 2.4563(7) 0.7129(4) 0.0454(12) Uani 1 1 d .
H16A H 0.2849 2.4079 0.6423 0.054 Uiso 1 1 calc R
H16B H 0.3279 2.4060 0.7383 0.054 Uiso 1 1 calc R
C19 C 0.22027(15) 2.1575(7) 0.9343(4) 0.0449(11) Uani 1 1 d .
C4 C 0.43293(17) 2.7185(7) 0.5533(5) 0.0527(13) Uani 1 1 d .
H4A H 0.4131 2.6570 0.4928 0.063 Uiso 1 1 calc R
C8 C 0.42265(18) 3.2470(8) 0.5971(5) 0.0606(15) Uani 1 1 d .
H8A H 0.4488 3.3301 0.6195 0.073 Uiso 1 1 calc R
C14 C 0.33033(18) 2.9376(7) 0.6465(5) 0.0554(14) Uani 1 1 d .
H14A H 0.2990 2.9670 0.6090 0.066 Uiso 1 1 calc R
H14B H 0.3329 2.9726 0.7204 0.066 Uiso 1 1 calc R
C18 C 0.22446(14) 2.1290(6) 0.8302(4) 0.0424(11) Uani 1 1 d .
C9 C 0.40640(17) 3.1838(8) 0.4948(5) 0.0600(15) Uani 1 1 d .
H9A H 0.4190 3.2141 0.4322 0.072 Uiso 1 1 calc R
C12 C 0.33543(14) 2.7303(7) 0.6439(4) 0.0416(11) Uani 1 1 d .
C13 C 0.32401(17) 2.6561(8) 0.5314(4) 0.0554(14) Uani 1 1 d .
H13A H 0.3279 2.5274 0.5335 0.083 Uiso 1 1 calc R
H13B H 0.3445 2.7084 0.4907 0.083 Uiso 1 1 calc R
H13C H 0.2924 2.6852 0.4986 0.083 Uiso 1 1 calc R
C29 C -0.0048(3) 1.2555(12) 0.5580(8) 0.120(3) Uani 1 1 d .
H29A H -0.0054 1.3553 0.5100 0.179 Uiso 1 1 calc R
H29B H -0.0247 1.2811 0.6065 0.179 Uiso 1 1 calc R
H29C H -0.0155 1.1487 0.5179 0.179 Uiso 1 1 calc R
C7 C 0.39589(18) 3.1713(7) 0.6635(5) 0.0561(13) Uani 1 1 d .
H7A H 0.3998 3.1934 0.7402 0.067 Uiso 1 1 calc R
C15 C 0.30077(15) 2.6565(7) 0.7058(4) 0.0488(12) Uani 1 1 d .
H15A H 0.3089 2.7040 0.7778 0.059 Uiso 1 1 calc R
H15B H 0.2703 2.7032 0.6734 0.059 Uiso 1 1 calc R
C22 C 0.17917(14) 1.8562(7) 0.8248(4) 0.0444(11) Uani 1 1 d .
C2 C 0.46272(15) 2.8281(8) 0.7198(4) 0.0550(14) Uani 1 1 d .
H2A H 0.4668 2.8579 0.7956 0.066 Uiso 1 1 calc R
C25 C 0.12384(17) 1.4145(8) 0.7718(5) 0.0605(15) Uani 1 1 d .
H25A H 0.1238 1.3233 0.8260 0.073 Uiso 1 1 calc R
H25B H 0.1448 1.3747 0.7276 0.073 Uiso 1 1 calc R
C17 C 0.26649(14) 2.4003(7) 0.7859(4) 0.0408(11) Uani 1 1 d .
C5 C 0.47481(18) 2.8095(7) 0.5516(5) 0.0599(15) Uani 1 1 d .
H5A H 0.4882 2.8263 0.4886 0.072 Uiso 1 1 calc R
C21 C 0.17550(16) 1.8863(8) 0.9301(4) 0.0502(12) Uani 1 1 d .
H21A H 0.1599 1.8040 0.9647 0.060 Uiso 1 1 calc R
C28 C 0.0551(3) 1.0398(11) 0.7301(8) 0.116(3) Uani 1 1 d .
H28A H 0.0864 1.0166 0.7671 0.174 Uiso 1 1 calc R
H28B H 0.0421 0.9325 0.6938 0.174 Uiso 1 1 calc R
H28C H 0.0369 1.0755 0.7805 0.174 Uiso 1 1 calc R
C27 C 0.0920(3) 1.1560(16) 0.5414(7) 0.145(5) Uani 1 1 d .
H27A H 0.1232 1.1380 0.5810 0.218 Uiso 1 1 calc R
H27B H 0.0917 1.2502 0.4899 0.218 Uiso 1 1 calc R
H27C H 0.0807 1.0464 0.5054 0.218 Uiso 1 1 calc R

loop_
_atom_site_aniso_label
_atom_site_aniso_U_11
_atom_site_aniso_U_22
_atom_site_aniso_U_33
_atom_site_aniso_U_23
_atom_site_aniso_U_13
_atom_site_aniso_U_12
Fe1 0.0451(4) 0.0376(4) 0.0376(5) 0.0074(3) 0.0077(3) -0.0005(2)
Si1 0.0686(10) 0.0638(12) 0.0752(13) -0.0134(10) 0.0120(8) -0.0181(8)
O2 0.086(3) 0.045(2) 0.057(3) -0.0034(19) 0.036(2) -0.0101(17)
C3 0.046(2) 0.040(3) 0.047(3) 0.009(2) 0.0111(19) 0.0046(18)
C1 0.046(3) 0.050(3) 0.075(4) 0.023(3) 0.016(2) 0.003(2)
C6 0.050(3) 0.031(2) 0.046(3) 0.001(2) 0.0120(19) 0.0048(17)
N1 0.066(3) 0.047(3) 0.050(3) -0.005(2) 0.031(2) -0.0087(18)
O5 0.093(3) 0.064(3) 0.046(2) -0.014(2) 0.0272(19) -0.025(2)
O6 0.069(2) 0.063(3) 0.048(2) 0.000(2) 0.0167(16) -0.0248(18)
C10 0.056(3) 0.053(3) 0.044(3) 0.010(3) 0.003(2) 0.001(2)
C11 0.056(3) 0.053(3) 0.035(3) 0.012(2) 0.012(2) -0.005(2)
O4 0.078(2) 0.061(3) 0.037(2) -0.0067(18) 0.0297(17) -0.0145(17)
O3 0.102(3) 0.063(3) 0.035(2) -0.009(2) 0.0181(18) -0.024(2)
O1 0.081(3) 0.158(6) 0.067(3) 0.049(4) 0.002(2) -0.018(3)
C20 0.067(3) 0.058(4) 0.031(3) -0.003(2) 0.020(2) -0.005(2)
C24 0.045(3) 0.059(3) 0.048(3) 0.004(3) 0.013(2) -0.010(2)
C23 0.043(2) 0.056(3) 0.039(3) 0.001(2) 0.0168(18) 0.0016(19)
C26 0.065(3) 0.065(4) 0.075(5) -0.007(4) 0.008(3) -0.011(3)
C16 0.051(3) 0.049(3) 0.040(3) 0.002(2) 0.019(2) -0.0077(19)
C19 0.052(3) 0.049(3) 0.035(3) 0.000(2) 0.0119(18) -0.0041(19)
C4 0.060(3) 0.045(3) 0.058(4) 0.001(3) 0.025(2) 0.000(2)
C8 0.064(3) 0.043(3) 0.074(4) 0.008(3) 0.010(3) -0.009(2)
C14 0.069(3) 0.047(3) 0.058(4) 0.011(3) 0.031(3) 0.008(2)
C18 0.046(2) 0.040(3) 0.045(3) 0.003(2) 0.0186(19) 0.0006(18)
C9 0.058(3) 0.059(4) 0.065(4) 0.031(3) 0.016(2) 0.006(2)
C12 0.044(2) 0.042(3) 0.041(3) 0.003(2) 0.0136(18) -0.0029(18)
C13 0.060(3) 0.067(4) 0.038(3) 0.005(3) 0.007(2) -0.014(2)
C29 0.106(6) 0.091(7) 0.134(8) -0.017(6) -0.036(5) -0.019(5)
C7 0.074(3) 0.039(3) 0.054(4) -0.011(3) 0.011(2) 0.006(2)
C15 0.048(3) 0.051(3) 0.051(3) 0.008(3) 0.020(2) -0.002(2)
C22 0.045(2) 0.050(3) 0.041(3) 0.001(2) 0.0170(18) -0.0049(19)
C2 0.048(3) 0.060(4) 0.053(4) 0.017(3) 0.003(2) -0.001(2)
C25 0.062(3) 0.053(4) 0.065(4) 0.006(3) 0.009(2) -0.014(2)
C17 0.043(2) 0.043(3) 0.037(3) 0.003(2) 0.0086(17) -0.0009(18)
C5 0.063(3) 0.043(3) 0.082(5) 0.011(3) 0.035(3) 0.006(2)
C21 0.059(3) 0.059(4) 0.036(3) -0.003(3) 0.019(2) -0.011(2)
C28 0.107(6) 0.081(7) 0.151(9) 0.018(6) 0.009(6) -0.025(4)
C27 0.135(8) 0.199(13) 0.120(8) -0.060(9) 0.069(6) -0.060(8)

loop_
_atom_type_symbol
_atom_type_description
_atom_type_scat_dispersion_real
_atom_type_scat_dispersion_imag
_atom_type_scat_source
C C 0.0033 0.0016 'International Tables Vol C Tables 4.2.6.8 and 6.1.1.4'
H H 0.0000 0.0000 'International Tables Vol C Tables 4.2.6.8 and 6.1.1.4'
N N 0.0061 0.0033 'International Tables Vol C Tables 4.2.6.8 and 6.1.1.4'
O O 0.0106 0.0060 'International Tables Vol C Tables 4.2.6.8 and 6.1.1.4'
Fe Fe 0.3463 0.8444 'International Tables Vol C Tables 4.2.6.8 and 6.1.1.4'
Si Si 0.0817 0.0704 'International Tables Vol C Tables 4.2.6.8 and 6.1.1.4'

loop_
_geom_angle_atom_site_label_1
_geom_angle_atom_site_label_2
_geom_angle_atom_site_label_3
_geom_angle
C3 Fe1 C4 41.4(2)
C3 Fe1 C6 98.79(19)
C4 Fe1 C6 115.8(2)
C3 Fe1 C10 117.8(2)
C4 Fe1 C10 104.7(2)
C6 Fe1 C10 41.2(2)
C3 Fe1 C7 116.3(2)
C4 Fe1 C7 152.3(2)
C6 Fe1 C7 41.4(2)
C10 Fe1 C7 68.6(2)
C3 Fe1 C2 41.8(2)
C4 Fe1 C2 69.2(2)
C6 Fe1 C2 118.2(2)
C10 Fe1 C2 155.2(2)
C7 Fe1 C2 105.2(3)
C3 Fe1 C8 154.8(2)
C4 Fe1 C8 163.8(2)
C6 Fe1 C8 69.0(2)
C10 Fe1 C8 68.1(2)
C7 Fe1 C8 40.4(2)
C2 Fe1 C8 123.5(2)
C3 Fe1 C9 157.4(2)
C4 Fe1 C9 125.6(3)
C6 Fe1 C9 68.9(2)
C10 Fe1 C9 40.7(2)
C7 Fe1 C9 67.6(3)
C2 Fe1 C9 160.8(2)
C8 Fe1 C9 39.7(2)
C3 Fe1 C5 69.1(2)
C4 Fe1 C5 41.0(2)
C6 Fe1 C5 154.9(2)
C10 Fe1 C5 124.0(3)
C7 Fe1 C5 163.7(2)
C2 Fe1 C5 67.8(3)
C8 Fe1 C5 130.2(2)
C9 Fe1 C5 114.0(2)
C3 Fe1 C1 69.48(19)
C4 Fe1 C1 68.5(2)
C6 Fe1 C1 157.7(2)
C10 Fe1 C1 161.1(2)
C7 Fe1 C1 125.7(2)
C2 Fe1 C1 40.74(19)
C8 Fe1 C1 113.4(2)
C9 Fe1 C1 128.2(2)
C5 Fe1 C1 39.6(2)
C28 Si1 C29 109.3(4)
C28 Si1 C27 109.2(5)
C29 Si1 C27 109.5(5)
C28 Si1 C26 109.2(4)
C29 Si1 C26 109.4(4)
C27 Si1 C26 110.2(4)
C4 C3 C2 107.4(4)
C4 C3 C11 131.6(5)
C2 C3 C11 120.3(5)
C4 C3 Fe1 69.9(3)
C2 C3 Fe1 70.8(3)
C11 C3 Fe1 117.2(3)
C5 C1 C2 108.1(5)
C5 C1 Fe1 69.9(3)
C2 C1 Fe1 68.7(3)
C10 C6 C7 106.6(5)
C10 C6 C14 129.2(5)
C7 C6 C14 124.1(5)
C10 C6 Fe1 69.9(3)
C7 C6 Fe1 70.2(3)
C14 C6 Fe1 122.1(3)
C17 N1 C18 130.1(4)
C24 O6 C25 116.9(4)
C9 C10 C6 108.3(5)
C9 C10 Fe1 70.9(3)
C6 C10 Fe1 68.9(3)
O1 C11 C3 116.7(5)
O1 C11 C12 119.6(4)
C3 C11 C12 122.0(4)
C21 C20 C19 121.4(5)
O5 C24 O6 122.3(5)
O5 C24 C22 123.0(5)
O6 C24 C22 114.7(5)
O4 C23 C18 116.8(4)
O4 C23 C22 121.1(5)
C18 C23 C22 122.1(5)
C25 C26 Si1 113.7(5)
C17 C16 C15 112.1(4)
O3 C19 C18 124.0(4)
O3 C19 C20 116.2(4)
C18 C19 C20 119.8(5)
C3 C4 C5 108.0(5)
C3 C4 Fe1 68.7(3)
C5 C4 Fe1 71.3(3)
C9 C8 C7 108.5(5)
C9 C8 Fe1 70.5(3)
C7 C8 Fe1 69.2(3)
C6 C14 C12 119.5(4)
C23 C18 C19 118.7(4)
C23 C18 N1 113.9(4)
C19 C18 N1 127.2(5)
C8 C9 C10 108.2(5)
C8 C9 Fe1 69.8(3)
C10 C9 Fe1 68.4(3)
C11 C12 C13 112.2(4)
C11 C12 C15 109.7(4)
C13 C12 C15 109.2(4)
C11 C12 C14 107.7(4)
C13 C12 C14 112.3(4)
C15 C12 C14 105.5(4)
C8 C7 C6 108.4(5)
C8 C7 Fe1 70.4(3)
C6 C7 Fe1 68.5(3)
C16 C15 C12 117.0(4)
C23 C22 C21 118.5(5)
C23 C22 C24 119.9(4)
C21 C22 C24 121.5(4)
C1 C2 C3 107.6(5)
C1 C2 Fe1 70.5(3)
C3 C2 Fe1 67.4(3)
O6 C25 C26 112.8(5)
O2 C17 N1 123.4(4)
O2 C17 C16 122.1(4)
N1 C17 C16 114.5(4)
C1 C5 C4 108.9(5)
C1 C5 Fe1 70.5(3)
C4 C5 Fe1 67.7(3)
C20 C21 C22 119.4(5)

loop_
_geom_bond_atom_site_label_1
_geom_bond_atom_site_label_2
_geom_bond_distance
Fe1 C3 2.016(5)
Fe1 C4 2.032(6)
Fe1 C6 2.033(5)
Fe1 C10 2.046(5)
Fe1 C7 2.055(5)
Fe1 C2 2.063(5)
Fe1 C8 2.071(6)
Fe1 C9 2.079(5)
Fe1 C5 2.080(5)
Fe1 C1 2.087(5)
Si1 C28 1.862(9)
Si1 C29 1.870(8)
Si1 C27 1.876(8)
Si1 C26 1.893(6)
O2 C17 1.228(6)
C3 C4 1.432(7)
C3 C2 1.455(7)
C3 C11 1.508(6)
C1 C5 1.410(8)
C1 C2 1.445(7)
C6 C10 1.436(7)
C6 C7 1.444(7)
C6 C14 1.525(7)
N1 C17 1.369(6)
N1 C18 1.433(6)
O5 C24 1.250(6)
O6 C24 1.339(6)
O6 C25 1.478(7)
C10 C9 1.435(7)
C11 O1 1.232(6)
C11 C12 1.535(7)
O4 C23 1.369(6)
O3 C19 1.364(6)
C20 C21 1.396(7)
C20 C19 1.412(7)
C24 C22 1.473(7)
C23 C18 1.404(7)
C23 C22 1.414(7)
C26 C25 1.510(8)
C16 C17 1.523(6)
C16 C15 1.523(7)
C19 C18 1.411(7)
C4 C5 1.440(7)
C8 C9 1.409(8)
C8 C7 1.424(8)
C14 C12 1.577(7)
C12 C13 1.546(7)
C12 C15 1.554(6)
C22 C21 1.425(7)
